data_7116186
loop_
_publ_author_name
'Adonin, Sergey A.'
'Izarova, Natalya V.'
'Besson, Claire'
'Abramov, Pavel A.'
'Santiago-Sch\"ubel, Beatrix'
'K\"ogerler, Paul'
'Fedin, Vladimir P.'
'Sokolov, Maxim N.'

_publ_section_title
;
 An Ir(IV)-containing polyoxometalate.
;
_journal_issue 7
_journal_name_full 'Chemical communications (Cambridge, England)'
_journal_page_first 1222
_journal_page_last 1225
_journal_paper_doi 10.1039/c4cc09271f
_journal_volume 51
_journal_year 2014
_chemical_formula_sum 'H52 Ir Na8 O50 W6'
_chemical_formula_weight 2331.64
_chemical_name_systematic
; 
 ? 
;
_space_group_IT_number 14
_symmetry_cell_setting monoclinic
_symmetry_space_group_name_Hall '-P 2yn'
_symmetry_space_group_name_H-M 'P 1 21/n 1'
_atom_sites_solution_hydrogens notdet
_atom_sites_solution_primary direct
_atom_sites_solution_secondary difmap
_audit_creation_method SHELXL-97
_cell_angle_alpha 90.00
_cell_angle_beta 93.574(2)
_cell_angle_gamma 90.00
_cell_formula_units_Z 2
_cell_length_a 10.7874(2)
_cell_length_b 11.7736(2)
_cell_length_c 17.9983(3)
_cell_measurement_reflns_used 14236
_cell_measurement_temperature 120(2)
_cell_measurement_theta_max 73.3820
_cell_measurement_theta_min 3.7670
_cell_volume 2281.46(7)
_computing_cell_refinement
;
CrysAlisPro, Agilent Technologies,
Version 1.171.36.28 (release 01-02-2013 CrysAlis171 .NET)
(compiled Feb  1 2013,16:14:44)
;
_computing_data_collection
;
CrysAlisPro, Agilent Technologies,
Version 1.171.36.28 (release 01-02-2013 CrysAlis171 .NET)
(compiled Feb  1 2013,16:14:44)
;
_computing_data_reduction
;
CrysAlisPro, Agilent Technologies,
Version 1.171.36.28 (release 01-02-2013 CrysAlis171 .NET)
(compiled Feb  1 2013,16:14:44)
;
_computing_structure_refinement 'SHELXL-97 (Sheldrick, 2008)'
_computing_structure_solution 'SHELXS-97 (Sheldrick, 2008)'
_diffrn_ambient_temperature 120(2)
_diffrn_detector_area_resol_mean 10.4623
_diffrn_measured_fraction_theta_full 0.998
_diffrn_measured_fraction_theta_max 0.998
_diffrn_measurement_device_type 'SuperNova, Dual, Cu at zero, Atlas'
_diffrn_measurement_method '\f and \w scans'
_diffrn_radiation_monochromator mirror
_diffrn_radiation_source 'SuperNova (Cu) X-ray Source'
_diffrn_radiation_type CuK\a
_diffrn_radiation_wavelength 1.54178
_diffrn_reflns_av_R_equivalents 0.0652
_diffrn_reflns_av_sigmaI/netI 0.0376
_diffrn_reflns_limit_h_max 12
_diffrn_reflns_limit_h_min -12
_diffrn_reflns_limit_k_max 14
_diffrn_reflns_limit_k_min -10
_diffrn_reflns_limit_l_max 21
_diffrn_reflns_limit_l_min -20
_diffrn_reflns_number 13283
_diffrn_reflns_theta_full 68.24
_diffrn_reflns_theta_max 68.24
_diffrn_reflns_theta_min 7.27
_exptl_absorpt_coefficient_mu 34.588
_exptl_absorpt_correction_T_max 0.1508
_exptl_absorpt_correction_T_min 0.0066
_exptl_absorpt_correction_type analytical
_exptl_absorpt_process_details
;
CrysAlisPro, Agilent Technologies,
Version 1.171.36.28 (release 01-02-2013 CrysAlis171 .NET)
(compiled Feb  1 2013,16:14:44)
Analytical numeric absorption correction using a multifaceted crystal
            model based on expressions derived by R.C. Clark & J.S. Reid.
(Clark, R. C. & Reid, J. S. (1995). Acta Cryst. A51, 887-897)
;
_exptl_crystal_colour green
_exptl_crystal_density_diffrn 3.394
_exptl_crystal_density_method 'not measured'
_exptl_crystal_description block
_exptl_crystal_F_000 2122
_exptl_crystal_size_max 0.68
_exptl_crystal_size_mid 0.28
_exptl_crystal_size_min 0.09
_refine_diff_density_max 5.200
_refine_diff_density_min -4.811
_refine_diff_density_rms 0.652
_refine_ls_extinction_method none
_refine_ls_goodness_of_fit_ref 1.127
_refine_ls_matrix_type full
_refine_ls_number_parameters 230
_refine_ls_number_reflns 4163
_refine_ls_number_restraints 42
_refine_ls_restrained_S_all 1.121
_refine_ls_R_factor_all 0.0671
_refine_ls_R_factor_gt 0.0666
_refine_ls_shift/su_max 0.000
_refine_ls_shift/su_mean 0.000
_refine_ls_structure_factor_coef Fsqd
_refine_ls_weighting_details 'calc w=1/[\s^2^(Fo^2^)+(0.1276P)^2^+54.6549P] where P=(Fo^2^+2Fc^2^)/3'
_refine_ls_weighting_scheme calc
_refine_ls_wR_factor_gt 0.1855
_refine_ls_wR_factor_ref 0.1862
_reflns_number_gt 4120
_reflns_number_total 4163
_reflns_threshold_expression >2sigma(I)
_cod_data_source_file c4cc09271f2.cif
_cod_data_source_block IrW6
_cod_depositor_comments
;
The following automatic conversions were performed:

'_symmetry_cell_setting' value 'Monoclinic' changed to 'monoclinic'
according to
/usr/data/users/saulius/crontab/automatic-downloads/rss-feeds/RSC/lib/dictionaries/cif_core.dic
dictionary named 'cif_core.dic' version 2.4.2 from 2011-04-26.

Automatic conversion script
Id: cif_fix_values 2935 2014-11-11 08:27:57Z andrius 
;
_cod_original_sg_symbol_H-M P2(1)/n
_cod_database_code 7116186

loop_
_symmetry_equiv_pos_as_xyz
'x, y, z'
'-x+1/2, y+1/2, -z+1/2'
'-x, -y, -z'
'x-1/2, -y-1/2, z-1/2'

loop_
_atom_site_label
_atom_site_type_symbol
_atom_site_fract_x
_atom_site_fract_y
_atom_site_fract_z
_atom_site_U_iso_or_equiv
_atom_site_adp_type
_atom_site_occupancy
_atom_site_symmetry_multiplicity
_atom_site_calc_flag
_atom_site_refinement_flags
Ir1 Ir 0.0000 0.5000 0.0000 0.0045(2) Uani 1 2 d S
W1 W -0.09465(5) 0.25849(4) -0.06663(3) 0.0058(2) Uani 1 1 d .
W2 W -0.06270(5) 0.29491(4) 0.11255(3) 0.0062(2) Uani 1 1 d .
W3 W 0.04024(5) 0.53506(4) 0.17831(3) 0.0059(2) Uani 1 1 d .
O1 O 0.0355(7) 0.3324(7) 0.0146(4) 0.0052(16) Uani 1 1 d U
O1H O -0.0244(7) 0.1237(7) -0.0551(4) 0.0071(16) Uani 1 1 d U
O1T O -0.2339(8) 0.2315(8) -0.1184(5) 0.0152(18) Uani 1 1 d .
O2 O 0.1293(7) 0.5596(7) 0.0770(4) 0.0053(15) Uani 1 1 d U
O2T O -0.1734(8) 0.2873(7) 0.1817(5) 0.0103(17) Uani 1 1 d U
O2H O 0.0086(7) 0.1609(7) 0.1191(5) 0.0112(17) Uani 1 1 d .
O3 O -0.0923(7) 0.4738(7) 0.0924(4) 0.0042(15) Uani 1 1 d U
O3H O -0.0696(8) 0.5325(8) 0.2479(5) 0.0122(18) Uani 1 1 d .
O3T O 0.1803(8) 0.5647(7) 0.2306(5) 0.0112(17) Uani 1 1 d .
O12 O -0.1806(7) 0.2648(7) 0.0263(4) 0.0037(15) Uani 1 1 d U
O13 O 0.0067(7) 0.3102(7) -0.1453(4) 0.0039(15) Uani 1 1 d U
O23 O 0.0726(8) 0.3720(7) 0.1711(4) 0.0088(16) Uani 1 1 d .
Na1 Na 0.1400(4) 0.0647(4) 0.0394(3) 0.0122(9) Uani 1 1 d .
Na2 Na 0.0811(5) 0.0244(4) -0.1503(3) 0.0127(10) Uani 1 1 d .
Na3 Na 0.5328(5) 0.5165(4) 0.1628(3) 0.0144(10) Uani 1 1 d .
Na4 Na -0.6156(4) 0.2329(4) -0.0805(3) 0.0136(10) Uani 1 1 d .
O1W O 0.2987(8) 0.2674(8) 0.1913(5) 0.0164(19) Uiso 1 1 d .
O2W O 0.2623(8) 0.2306(8) 0.0275(5) 0.0131(18) Uiso 1 1 d .
O3W O -0.3252(8) 0.5692(8) 0.0779(5) 0.0127(17) Uiso 1 1 d .
O4W O 0.3738(8) 0.5154(8) 0.0665(5) 0.0148(18) Uiso 1 1 d .
O5W O -0.4403(9) 0.2774(8) -0.0009(5) 0.0180(19) Uiso 1 1 d .
O6W O -0.2275(9) 0.0340(8) 0.0538(5) 0.0166(19) Uiso 1 1 d .
O7W O 0.3020(8) -0.0065(8) 0.1206(5) 0.0166(19) Uiso 1 1 d .
O8W O 0.4114(8) 0.4564(8) 0.2620(5) 0.0149(18) Uiso 1 1 d .
O9W O 0.2132(8) 0.1876(8) -0.1702(5) 0.0157(19) Uiso 1 1 d .
O10W O 0.4710(9) 0.7162(8) 0.1784(5) 0.019(2) Uiso 1 1 d .
O11W O 0.1825(9) -0.0658(8) -0.2419(5) 0.020(2) Uiso 1 1 d .
O12W O -0.5537(9) 0.0393(8) -0.1050(5) 0.020(2) Uiso 1 1 d .
O13W O 0.5684(9) 0.3117(9) 0.1530(6) 0.023(2) Uiso 1 1 d .

loop_
_atom_site_aniso_label
_atom_site_aniso_U_11
_atom_site_aniso_U_22
_atom_site_aniso_U_33
_atom_site_aniso_U_23
_atom_site_aniso_U_13
_atom_site_aniso_U_12
Ir1 0.0077(4) 0.0027(4) 0.0032(4) 0.0005(2) 0.0007(3) -0.0001(2)
W1 0.0088(3) 0.0029(3) 0.0056(3) -0.00011(19) -0.0001(2) 0.00016(19)
W2 0.0101(3) 0.0033(3) 0.0052(3) 0.00086(19) 0.0011(2) -0.00028(19)
W3 0.0091(3) 0.0047(3) 0.0040(3) 0.00018(19) 0.0001(2) 0.00018(19)
O1 0.0050(17) 0.0054(18) 0.0051(18) -0.0002(10) 0.0005(10) -0.0005(10)
O1H 0.0074(17) 0.0066(18) 0.0073(18) 0.0005(10) 0.0001(10) -0.0004(10)
O1T 0.018(4) 0.012(4) 0.016(4) 0.003(4) 0.002(4) 0.005(4)
O2 0.0050(17) 0.0053(18) 0.0056(18) -0.0004(10) 0.0002(10) 0.0001(10)
O2T 0.010(3) 0.011(3) 0.011(3) 0.003(2) 0.004(2) -0.002(2)
O2H 0.009(4) 0.013(4) 0.011(4) -0.001(3) -0.004(3) 0.002(3)
O3 0.0043(17) 0.0043(17) 0.0038(17) -0.0001(10) -0.0002(10) 0.0005(10)
O3H 0.012(4) 0.016(4) 0.009(4) 0.000(3) 0.001(3) -0.003(3)
O3T 0.017(4) 0.008(4) 0.009(4) 0.001(3) -0.001(3) 0.003(3)
O12 0.0039(17) 0.0038(17) 0.0034(17) 0.0001(10) 0.0007(10) 0.0002(10)
O13 0.0041(17) 0.0040(17) 0.0038(17) 0.0002(10) 0.0007(10) 0.0001(10)
O23 0.015(4) 0.007(4) 0.004(4) 0.002(3) -0.002(3) -0.002(3)
Na1 0.016(2) 0.009(2) 0.012(2) -0.0005(18) -0.0013(18) 0.0022(19)
Na2 0.017(2) 0.010(2) 0.011(2) -0.0004(19) 0.0000(19) -0.0020(19)
Na3 0.015(2) 0.016(3) 0.011(2) 0.002(2) -0.0019(19) -0.001(2)
Na4 0.015(2) 0.012(2) 0.015(2) -0.0023(19) 0.0023(19) 0.0003(19)

loop_
_atom_type_symbol
_atom_type_description
_atom_type_scat_dispersion_real
_atom_type_scat_dispersion_imag
_atom_type_scat_source
O O 0.0492 0.0322 'International Tables Vol C Tables 4.2.6.8 and 6.1.1.4'
H H 0.0000 0.0000 'International Tables Vol C Tables 4.2.6.8 and 6.1.1.4'
Na Na 0.1353 0.1239 'International Tables Vol C Tables 4.2.6.8 and 6.1.1.4'
W W -5.4734 5.5774 'International Tables Vol C Tables 4.2.6.8 and 6.1.1.4'
Ir Ir -4.7710 6.5667 'International Tables Vol C Tables 4.2.6.8 and 6.1.1.4'

loop_
_geom_angle_atom_site_label_1
_geom_angle_atom_site_label_2
_geom_angle_atom_site_label_3
_geom_angle
_geom_angle_site_symmetry_1
_geom_angle_site_symmetry_3
O3 Ir1 O3 179.999(1) . 3_565
O3 Ir1 O1 80.9(3) . .
O3 Ir1 O1 99.1(3) 3_565 .
O3 Ir1 O1 99.1(3) . 3_565
O3 Ir1 O1 80.9(3) 3_565 3_565
O1 Ir1 O1 179.999(1) . 3_565
O3 Ir1 O2 80.9(3) . .
O3 Ir1 O2 99.1(3) 3_565 .
O1 Ir1 O2 97.6(3) . .
O1 Ir1 O2 82.4(3) 3_565 .
O3 Ir1 O2 99.1(3) . 3_565
O3 Ir1 O2 80.9(3) 3_565 3_565
O1 Ir1 O2 82.4(3) . 3_565
O1 Ir1 O2 97.6(3) 3_565 3_565
O2 Ir1 O2 179.999(1) . 3_565
O3 Ir1 W1 89.4(2) . 3_565
O3 Ir1 W1 90.6(2) 3_565 3_565
O1 Ir1 W1 139.3(2) . 3_565
O1 Ir1 W1 40.7(2) 3_565 3_565
O2 Ir1 W1 41.7(2) . 3_565
O2 Ir1 W1 138.3(2) 3_565 3_565
O3 Ir1 W1 90.6(2) . .
O3 Ir1 W1 89.4(2) 3_565 .
O1 Ir1 W1 40.7(2) . .
O1 Ir1 W1 139.3(2) 3_565 .
O2 Ir1 W1 138.3(2) . .
O2 Ir1 W1 41.7(2) 3_565 .
W1 Ir1 W1 180.0 3_565 .
O1T W1 O1H 104.3(4) . .
O1T W1 O13 100.0(4) . .
O1H W1 O13 96.3(3) . .
O1T W1 O12 91.4(4) . .
O1H W1 O12 99.0(3) . .
O13 W1 O12 158.0(3) . .
O1T W1 O1 160.2(4) . .
O1H W1 O1 91.5(3) . .
O13 W1 O1 89.7(3) . .
O12 W1 O1 74.2(3) . .
O1T W1 O2 89.8(4) . 3_565
O1H W1 O2 164.4(3) . 3_565
O13 W1 O2 74.4(3) . 3_565
O12 W1 O2 87.0(3) . 3_565
O1 W1 O2 76.2(3) . 3_565
O1T W1 Ir1 126.9(3) . .
O1H W1 Ir1 128.7(3) . .
O13 W1 Ir1 79.4(2) . .
O12 W1 Ir1 78.8(2) . .
O1 W1 Ir1 37.9(2) . .
O2 W1 Ir1 38.3(2) 3_565 .
O1T W1 W3 89.3(3) . 3_565
O1H W1 W3 131.0(3) . 3_565
O13 W1 W3 34.7(2) . 3_565
O12 W1 W3 127.9(2) . 3_565
O1 W1 W3 89.0(2) . 3_565
O2 W1 W3 40.9(2) 3_565 3_565
Ir1 W1 W3 60.185(12) . 3_565
O1T W1 Na2 95.3(3) . .
O1H W1 Na2 32.3(3) . .
O13 W1 Na2 67.2(2) . .
O12 W1 Na2 130.8(2) . .
O1 W1 Na2 104.4(2) . .
O2 W1 Na2 141.5(2) 3_565 .
Ir1 W1 Na2 130.27(8) . .
W3 W1 Na2 100.88(8) 3_565 .
O2H W2 O2T 102.6(4) . .
O2H W2 O23 94.1(4) . .
O2T W2 O23 99.0(4) . .
O2H W2 O12 98.6(3) . .
O2T W2 O12 96.5(4) . .
O23 W2 O12 157.3(3) . .
O2H W2 O3 161.4(3) . .
O2T W2 O3 93.9(3) . .
O23 W2 O3 74.7(3) . .
O12 W2 O3 87.8(3) . .
O2H W2 O1 90.2(4) . .
O2T W2 O1 165.1(3) . .
O23 W2 O1 87.6(3) . .
O12 W2 O1 73.7(3) . .
O3 W2 O1 74.8(3) . .
O2H W2 W3 128.5(3) . .
O2T W2 W3 91.1(3) . .
O23 W2 W3 34.4(2) . .
O12 W2 W3 129.3(2) . .
O3 W2 W3 41.6(2) . .
O1 W2 W3 86.9(2) . .
O3T W3 O3H 102.4(4) . .
O3T W3 O23 94.5(4) . .
O3H W3 O23 99.2(4) . .
O3T W3 O13 100.0(4) . 3_565
O3H W3 O13 93.3(4) . 3_565
O23 W3 O13 158.4(3) . 3_565
O3T W3 O2 90.7(4) . .
O3H W3 O2 163.8(4) . .
O23 W3 O2 89.1(3) . .
O13 W3 O2 74.8(3) 3_565 .
O3T W3 O3 162.3(3) . .
O3H W3 O3 93.3(4) . .
O23 W3 O3 74.8(3) . .
O13 W3 O3 87.0(3) 3_565 .
O2 W3 O3 75.3(3) . .
O3T W3 W1 90.0(3) . 3_565
O3H W3 W1 127.3(3) . 3_565
O23 W3 W1 131.1(2) . 3_565
O13 W3 W1 34.0(2) 3_565 3_565
O2 W3 W1 42.0(2) . 3_565
O3 W3 W1 86.8(2) . 3_565
O3T W3 W2 129.1(3) . .
O3H W3 W2 90.8(3) . .
O23 W3 W2 34.6(2) . .
O13 W3 W2 128.4(2) 3_565 .
O2 W3 W2 88.2(2) . .
O3 W3 W2 41.4(2) . .
W1 W3 W2 120.092(19) 3_565 .
Ir1 O1 W1 101.4(3) . .
Ir1 O1 W2 101.9(3) . .
W1 O1 W2 98.1(3) . .
W1 O1H Na2 124.7(4) . .
W1 O1H Na1 128.0(4) . .
Na2 O1H Na1 90.1(3) . .
W1 O1H Na1 125.6(4) . 3
Na2 O1H Na1 85.1(3) . 3
Na1 O1H Na1 90.8(3) . 3
Ir1 O2 W3 102.1(3) . .
Ir1 O2 W1 100.0(3) . 3_565
W3 O2 W1 97.1(3) . 3_565
W2 O2H Na1 131.7(5) . .
W2 O2H Na2 129.4(4) . 3
Na1 O2H Na2 88.5(3) . 3
Ir1 O3 W2 102.3(3) . .
Ir1 O3 W3 101.6(3) . .
W2 O3 W3 97.0(3) . .
W1 O12 W2 111.2(4) . .
W1 O13 W3 111.3(4) . 3_565
W3 O23 W2 111.0(4) . .
O6W Na1 O7W 87.2(4) 3 .
O6W Na1 O2H 167.3(4) 3 .
O7W Na1 O2H 104.0(3) . .
O6W Na1 O2W 95.5(4) 3 .
O7W Na1 O2W 87.4(3) . .
O2H Na1 O2W 91.0(3) . .
O6W Na1 O1H 87.1(3) 3 .
O7W Na1 O1H 174.0(4) . .
O2H Na1 O1H 81.5(3) . .
O2W Na1 O1H 94.9(3) . .
O6W Na1 O1H 82.4(3) 3 3
O7W Na1 O1H 88.3(3) . 3
O2H Na1 O1H 91.9(3) . 3
O2W Na1 O1H 175.3(4) . 3
O1H Na1 O1H 89.2(3) . 3
O6W Na1 Na2 127.9(3) 3 3
O7W Na1 Na2 92.6(3) . 3
O2H Na1 Na2 47.0(2) . 3
O2W Na1 Na2 136.6(3) . 3
O1H Na1 Na2 89.5(2) . 3
O1H Na1 Na2 45.6(2) 3 3
O6W Na1 Na2 43.0(3) 3 .
O7W Na1 Na2 130.1(3) . .
O2H Na1 Na2 125.6(3) . .
O2W Na1 Na2 95.3(3) . .
O1H Na1 Na2 44.2(2) . .
O1H Na1 Na2 86.0(2) 3 .
Na2 Na1 Na2 116.58(16) 3 .
O6W Na1 Na1 82.6(3) 3 3
O7W Na1 Na1 131.7(3) . 3
O2H Na1 Na1 85.5(3) . 3
O2W Na1 Na1 140.5(3) . 3
O1H Na1 Na1 45.6(2) . 3
O1H Na1 Na1 43.6(2) 3 3
Na2 Na1 Na1 59.55(16) 3 3
Na2 Na1 Na1 57.03(15) . 3
O6W Na1 Na4 62.9(3) 3 1_655
O7W Na1 Na4 91.3(3) . 1_655
O2H Na1 Na4 121.7(3) . 1_655
O2W Na1 Na4 33.0(2) . 1_655
O1H Na1 Na4 87.7(2) . 1_655
O1H Na1 Na4 145.2(3) 3 1_655
Na2 Na1 Na4 168.69(19) 3 1_655
Na2 Na1 Na4 68.03(13) . 1_655
Na1 Na1 Na4 124.0(2) 3 1_655
O11W Na2 O8W 87.0(4) . 4_565
O11W Na2 O6W 93.8(4) . 3
O8W Na2 O6W 166.6(4) 4_565 3
O11W Na2 O1H 178.6(4) . .
O8W Na2 O1H 92.8(3) 4_565 .
O6W Na2 O1H 86.7(3) 3 .
O11W Na2 O9W 87.1(4) . .
O8W Na2 O9W 105.3(4) 4_565 .
O6W Na2 O9W 88.2(3) 3 .
O1H Na2 O9W 91.7(3) . .
O11W Na2 O2H 88.0(4) . 3
O8W Na2 O2H 86.5(3) 4_565 3
O6W Na2 O2H 80.2(3) 3 3
O1H Na2 O2H 93.3(3) . 3
O9W Na2 O2H 167.0(4) . 3
O11W Na2 Na1 131.9(3) . 3
O8W Na2 Na1 83.0(3) 4_565 3
O6W Na2 Na1 86.5(3) 3 3
O1H Na2 Na1 49.4(2) . 3
O9W Na2 Na1 140.9(3) . 3
O2H Na2 Na1 44.6(2) 3 3
O11W Na2 Na3 43.6(3) . 4_565
O8W Na2 Na3 44.4(2) 4_565 4_565
O6W Na2 Na3 137.3(3) 3 4_565
O1H Na2 Na3 136.0(3) . 4_565
O9W Na2 Na3 91.2(3) . 4_565
O2H Na2 Na3 93.6(3) 3 4_565
Na1 Na2 Na3 118.07(18) 3 4_565
O11W Na2 Na1 134.8(3) . .
O8W Na2 Na1 137.3(3) 4_565 .
O6W Na2 Na1 41.1(3) 3 .
O1H Na2 Na1 45.7(2) . .
O9W Na2 Na1 88.0(3) . .
O2H Na2 Na1 87.0(2) 3 .
Na1 Na2 Na1 63.42(16) 3 .
Na3 Na2 Na1 178.21(19) 4_565 .
O11W Na2 W1 155.8(3) . .
O8W Na2 W1 78.8(3) 4_565 .
O6W Na2 W1 104.6(3) 3 .
O1H Na2 W1 23.0(2) . .
O9W Na2 W1 78.0(2) . .
O2H Na2 W1 110.3(3) 3 .
Na1 Na2 W1 66.01(12) 3 .
Na3 Na2 W1 117.03(15) 4_565 .
Na1 Na2 W1 64.31(11) . .
O11W Na2 Na4 95.0(3) . 1_655
O8W Na2 Na4 134.5(3) 4_565 1_655
O6W Na2 Na4 58.9(3) 3 1_655
O1H Na2 Na4 84.2(2) . 1_655
O9W Na2 Na4 30.0(2) . 1_655
O2H Na2 Na4 139.0(3) 3 1_655
Na1 Na2 Na4 124.69(17) 3 1_655
Na3 Na2 Na4 116.36(16) 4_565 1_655
Na1 Na2 Na4 62.36(13) . 1_655
W1 Na2 Na4 81.60(11) . 1_655
O3W Na3 O11W 87.9(4) 1_655 4_666
O3W Na3 O4W 89.8(3) 1_655 .
O11W Na3 O4W 165.9(4) 4_666 .
O3W Na3 O8W 171.9(4) 1_655 .
O11W Na3 O8W 84.9(4) 4_666 .
O4W Na3 O8W 98.1(4) . .
O3W Na3 O13W 96.0(4) 1_655 .
O11W Na3 O13W 101.1(4) 4_666 .
O4W Na3 O13W 93.0(4) . .
O8W Na3 O13W 81.8(4) . .
O3W Na3 O10W 90.8(4) 1_655 .
O11W Na3 O10W 81.9(4) 4_666 .
O4W Na3 O10W 84.2(3) . .
O8W Na3 O10W 91.9(4) . .
O13W Na3 O10W 172.7(4) . .
O3W Na3 Na2 128.6(3) 1_655 4_666
O11W Na3 Na2 42.2(3) 4_666 4_666
O4W Na3 Na2 141.6(3) . 4_666
O8W Na3 Na2 43.7(2) . 4_666
O13W Na3 Na2 85.2(3) . 4_666
O10W Na3 Na2 92.8(3) . 4_666
O3W Na3 Na4 44.5(3) 1_655 3_565
O11W Na3 Na4 85.3(3) 4_666 3_565
O4W Na3 Na4 83.4(3) . 3_565
O8W Na3 Na4 138.1(3) . 3_565
O13W Na3 Na4 140.0(3) . 3_565
O10W Na3 Na4 46.4(3) . 3_565
Na2 Na3 Na4 121.19(19) 4_666 3_565
O5W Na4 O2W 88.3(4) . 1_455
O5W Na4 O3W 88.7(4) . 3_465
O2W Na4 O3W 80.6(3) 1_455 3_465
O5W Na4 O12W 95.7(4) . .
O2W Na4 O12W 107.8(4) 1_455 .
O3W Na4 O12W 170.6(4) 3_465 .
O5W Na4 O9W 175.9(4) . 1_455
O2W Na4 O9W 95.9(3) 1_455 1_455
O3W Na4 O9W 91.9(3) 3_465 1_455
O12W Na4 O9W 83.1(4) . 1_455
O5W Na4 O10W 82.1(3) . 3_565
O2W Na4 O10W 165.1(4) 1_455 3_565
O3W Na4 O10W 87.7(3) 3_465 3_565
O12W Na4 O10W 84.6(3) . 3_565
O9W Na4 O10W 93.8(3) 1_455 3_565
O5W Na4 Na3 81.5(3) . 3_565
O2W Na4 Na3 121.6(3) 1_455 3_565
O3W Na4 Na3 42.1(2) 3_465 3_565
O12W Na4 Na3 130.3(3) . 3_565
O9W Na4 Na3 96.2(3) 1_455 3_565
O10W Na4 Na3 45.7(3) 3_565 3_565
O5W Na4 Na1 108.1(3) . 1_455
O2W Na4 Na1 32.4(2) 1_455 1_455
O3W Na4 Na1 106.3(3) 3_465 1_455
O12W Na4 Na1 80.3(3) . 1_455
O9W Na4 Na1 75.7(3) 1_455 1_455
O10W Na4 Na1 162.5(3) 3_565 1_455
Na3 Na4 Na1 147.88(18) 3_565 1_455
O5W Na4 Na2 152.5(3) . 1_455
O2W Na4 Na2 77.4(3) 1_455 1_455
O3W Na4 Na2 111.4(3) 3_465 1_455
O12W Na4 Na2 67.4(3) . 1_455
O9W Na4 Na2 29.9(2) 1_455 1_455
O10W Na4 Na2 115.9(3) 3_565 1_455
Na3 Na4 Na2 125.98(17) 3_565 1_455
Na1 Na4 Na2 49.62(11) 1_455 1_455
Na1 O2W Na4 114.5(4) . 1_655
Na3 O3W Na4 93.4(4) 1_455 3_465
Na1 O6W Na2 95.9(4) 3 3
Na2 O8W Na3 91.9(4) 4_666 .
Na2 O9W Na4 120.1(4) . 1_655
Na3 O10W Na4 87.9(3) . 3_565
Na2 O11W Na3 94.2(4) . 4_565

loop_
_geom_bond_atom_site_label_1
_geom_bond_atom_site_label_2
_geom_bond_distance
_geom_bond_site_symmetry_2
Ir1 O3 2.015(8) .
Ir1 O3 2.015(8) 3_565
Ir1 O1 2.024(8) .
Ir1 O1 2.024(8) 3_565
Ir1 O2 2.029(8) .
Ir1 O2 2.029(8) 3_565
Ir1 W1 3.2269(5) 3_565
Ir1 W1 3.2270(5) .
W1 O1T 1.746(9) .
W1 O1H 1.765(8) .
W1 O13 1.940(7) .
W1 O12 1.963(8) .
W1 O1 2.146(8) .
W1 O2 2.180(8) 3_565
W1 W3 3.2311(7) 3_565
W1 Na2 3.716(5) .
W2 O2H 1.756(8) .
W2 O2T 1.780(8) .
W2 O23 1.968(8) .
W2 O12 1.977(8) .
W2 O3 2.157(8) .
W2 O1 2.158(8) .
W2 W3 3.2350(7) .
W3 O3T 1.764(8) .
W3 O3H 1.778(8) .
W3 O23 1.957(8) .
W3 O13 1.973(8) 3_565
W3 O2 2.132(8) .
W3 O3 2.163(8) .
W3 W1 3.2311(7) 3_565
O1H Na2 2.417(9) .
O1H Na1 2.478(9) .
O1H Na1 2.569(9) 3
O2 W1 2.180(8) 3_565
O2H Na1 2.367(10) .
O2H Na2 2.465(10) 3
O13 W3 1.973(8) 3_565
Na1 O6W 2.291(10) 3
Na1 O7W 2.361(10) .
Na1 O2W 2.374(10) .
Na1 O1H 2.569(9) 3
Na1 Na2 3.372(7) 3
Na1 Na2 3.465(7) .
Na1 Na1 3.595(10) 3
Na1 Na4 4.029(7) 1_655
Na2 O11W 2.295(11) .
Na2 O8W 2.353(10) 4_565
Na2 O6W 2.374(10) 3
Na2 O9W 2.432(10) .
Na2 O2H 2.465(10) 3
Na2 Na1 3.372(7) 3
Na2 Na3 3.406(6) 4_565
Na2 Na4 4.218(7) 1_655
Na3 O3W 2.316(10) 1_655
Na3 O11W 2.354(11) 4_666
Na3 O4W 2.362(10) .
Na3 O8W 2.386(10) .
Na3 O13W 2.448(12) .
Na3 O10W 2.465(11) .
Na3 Na2 3.406(6) 4_666
Na3 Na4 3.445(7) 3_565
Na4 O5W 2.360(11) .
Na4 O2W 2.416(10) 1_455
Na4 O3W 2.417(10) 3_465
Na4 O12W 2.422(11) .
Na4 O9W 2.435(10) 1_455
Na4 O10W 2.498(11) 3_565
Na4 Na3 3.445(7) 3_565
Na4 Na1 4.029(7) 1_455
Na4 Na2 4.218(7) 1_455
O2W Na4 2.416(10) 1_655
O3W Na3 2.316(10) 1_455
O3W Na4 2.417(10) 3_465
O6W Na1 2.291(10) 3
O6W Na2 2.374(10) 3
O8W Na2 2.353(10) 4_666
O9W Na4 2.435(10) 1_655
O10W Na4 2.498(11) 3_565
O11W Na3 2.354(11) 4_565
